data_2203704
loop_
_publ_author_name
'Bi, Wenhua'
'Sun, Daofeng'
'Cao, Rong'
'Wang, Yanqin'

_publ_section_title <i>catena</i>-Poly[[aqua(phenanthroline)zinc(II)]-\m-cyclohexanedicarboxylato]
_journal_issue 6
_journal_name_full 'Acta Crystallographica Section E'
_journal_page_first m711
_journal_page_last m712
_journal_paper_doi 10.1107/S1600536804009444
_journal_volume 60
_journal_year 2004
_chemical_formula_iupac '[Zn (C8 H10 O4) (C12 H8 N2) (H2 O)]'
_chemical_formula_moiety 'C20 H20 N2 O5 Zn'
_chemical_formula_sum 'C20 H20 N2 O5 Zn'
_chemical_formula_weight 433.75
_chemical_name_systematic
;
catena-Poly[[aqua(phenanthroline)zinc(II)]-\m-cyclohexanedicarboxylato]
;
_space_group_IT_number 14
_symmetry_cell_setting monoclinic
_symmetry_space_group_name_Hall '-P 2ybc'
_symmetry_space_group_name_H-M 'P 1 21/c 1'
_atom_sites_solution_hydrogens geom
_atom_sites_solution_primary direct
_atom_sites_solution_secondary difmap
_audit_creation_method SHELXL-97
_cell_angle_alpha 90.00
_cell_angle_beta 99.997(2)
_cell_angle_gamma 90.00
_cell_formula_units_Z 4
_cell_length_a 10.0974(3)
_cell_length_b 8.8974(4)
_cell_length_c 20.2619(10)
_cell_measurement_reflns_used 1910
_cell_measurement_temperature 293(2)
_cell_measurement_theta_max 25.03
_cell_measurement_theta_min 2.04
_cell_volume 1792.70(13)
_computing_cell_refinement SMART
_computing_data_collection 'SMART (Siemens, 1996)'
_computing_data_reduction 'SAINT (Siemens, 1994)'
_computing_molecular_graphics SHELXTL
_computing_publication_material SHELXTL
_computing_structure_refinement SHELXTL
_computing_structure_solution 'SHELXTL (Siemens, 1994)'
_diffrn_ambient_temperature 293(2)
_diffrn_measured_fraction_theta_full 0.980
_diffrn_measured_fraction_theta_max 0.980
_diffrn_measurement_device_type 'Siemens SMART CCD'
_diffrn_measurement_method \w
_diffrn_radiation_monochromator graphite
_diffrn_radiation_source 'fine-focus sealed tube'
_diffrn_radiation_type MoK\a
_diffrn_radiation_wavelength 0.71073
_diffrn_reflns_av_R_equivalents 0.0436
_diffrn_reflns_av_sigmaI/netI 0.0678
_diffrn_reflns_limit_h_max 12
_diffrn_reflns_limit_h_min -6
_diffrn_reflns_limit_k_max 10
_diffrn_reflns_limit_k_min -6
_diffrn_reflns_limit_l_max 21
_diffrn_reflns_limit_l_min -24
_diffrn_reflns_number 5355
_diffrn_reflns_theta_full 25.03
_diffrn_reflns_theta_max 25.03
_diffrn_reflns_theta_min 2.04
_diffrn_standards_number 0
_exptl_absorpt_coefficient_mu 1.407
_exptl_absorpt_correction_T_max .798
_exptl_absorpt_correction_T_min .649
_exptl_absorpt_correction_type empirical
_exptl_absorpt_process_details '(SADABS; Sheldrick, 1996)'
_exptl_crystal_colour colorless
_exptl_crystal_density_diffrn 1.607
_exptl_crystal_density_method 'not measured'
_exptl_crystal_description block
_exptl_crystal_F_000 896
_exptl_crystal_size_max .30
_exptl_crystal_size_mid .24
_exptl_crystal_size_min .16
_refine_diff_density_max 0.437
_refine_diff_density_min -0.494
_refine_ls_extinction_coef 0.0040(4)
_refine_ls_extinction_method SHELXL97
_refine_ls_goodness_of_fit_ref 1.042
_refine_ls_hydrogen_treatment refU
_refine_ls_matrix_type full
_refine_ls_number_parameters 333
_refine_ls_number_reflns 3098
_refine_ls_number_restraints 0
_refine_ls_restrained_S_all 1.042
_refine_ls_R_factor_gt 0.0557
_refine_ls_shift/su_max 0.001
_refine_ls_shift/su_mean 0.000
_refine_ls_structure_factor_coef Fsqd
_refine_ls_weighting_details 'calc w = 1/[\s^2^(Fo^2^)+(0.0531P)^2^+5.0293P] where P = (Fo^2^+2Fc^2^)/3'
_refine_ls_weighting_scheme calc
_refine_ls_wR_factor_gt 0.1143
_refine_ls_wR_factor_ref 0.1414
_reflns_number_gt 2153
_reflns_number_total 3098
_reflns_threshold_expression I>2\s(I)
_cod_data_source_file br6147.cif
_cod_data_source_block I
_cod_original_sg_symbol_H-M 'P 21/c'
_cod_database_code 2203704
_cod_database_fobs_code 2203704

loop_
_symmetry_equiv_pos_as_xyz
'x, y, z'
'-x, y+1/2, -z+1/2'
'-x, -y, -z'
'x, -y-1/2, z-1/2'

loop_
_atom_site_label
_atom_site_fract_x
_atom_site_fract_y
_atom_site_fract_z
_atom_site_U_iso_or_equiv
_atom_site_adp_type
_atom_site_calc_flag
_atom_site_occupancy
_atom_site_type_symbol
Zn 0.69599(6) 0.93424(8) 0.60845(3) 0.0310(2) Uani d 1 Zn
O1 0.6291(4) 0.9303(5) 0.69822(18) 0.0408(10) Uani d 1 O
O2 0.4213(4) 0.8458(6) 0.6638(2) 0.0524(12) Uani d 1 O
O3 0.2422(4) 0.6662(5) 0.87236(19) 0.0380(10) Uani d 1 O
O4 0.4300(4) 0.6237(4) 0.9408(2) 0.0388(10) Uani d 1 O
O5 0.5504(4) 0.7828(5) 0.5661(3) 0.0388(11) Uani d 1 O
H5C 0.495(7) 0.805(8) 0.595(4) 0.07(3) Uiso d 1 H
H5D 0.521(9) 0.799(11) 0.529(5) 0.11(4) Uiso d 1 H
N1 0.7967(4) 0.9002(5) 0.5228(2) 0.0308(11) Uani d 1 N
N2 0.8722(4) 0.8123(5) 0.6501(2) 0.0318(11) Uani d 1 N
C1 0.5096(6) 0.9030(6) 0.7072(3) 0.0330(14) Uani d 1 C
C2 0.4789(5) 0.9439(7) 0.7754(3) 0.0331(13) Uani d 1 C
H2 0.505(5) 1.055(7) 0.783(3) 0.041(16) Uiso d 1 H
C3 0.5648(6) 0.8540(8) 0.8310(3) 0.0351(14) Uani d 1 C
H3B 0.660(6) 0.863(6) 0.827(3) 0.040(16) Uiso d 1 H
H3A 0.544(5) 0.759(6) 0.824(3) 0.026(15) Uiso d 1 H
C4 0.3309(6) 0.9282(9) 0.7803(3) 0.0384(14) Uani d 1 C
H4B 0.304(5) 0.824(7) 0.769(3) 0.033(16) Uiso d 1 H
H4A 0.280(6) 0.988(8) 0.748(3) 0.06(2) Uiso d 1 H
C5 0.5367(6) 0.8987(7) 0.8997(3) 0.0325(14) Uani d 1 C
H5B 0.586(4) 0.841(5) 0.932(2) 0.011(12) Uiso d 1 H
H5A 0.560(6) 1.005(7) 0.907(3) 0.048(18) Uiso d 1 H
C6 0.3007(6) 0.9672(7) 0.8491(3) 0.0332(14) Uani d 1 C
H6B 0.203(5) 0.948(5) 0.847(2) 0.021(13) Uiso d 1 H
H6A 0.327(6) 1.075(7) 0.857(3) 0.045(17) Uiso d 1 H
C7 0.3878(5) 0.8791(6) 0.9044(3) 0.0289(12) Uani d 1 C
H7 0.375(5) 0.913(5) 0.949(3) 0.024(13) Uiso d 1 H
C8 0.3501(5) 0.7131(6) 0.9054(3) 0.0285(12) Uani d 1 C
C9 0.9091(6) 0.7708(7) 0.7138(3) 0.0403(15) Uani d 1 C
H9 0.848(7) 0.800(9) 0.740(4) 0.08(3) Uiso d 1 H
C10 1.0249(7) 0.6881(8) 0.7355(3) 0.0511(19) Uani d 1 C
H10 1.041(5) 0.669(6) 0.781(3) 0.030(15) Uiso d 1 H
C11 1.1029(7) 0.6447(8) 0.6916(4) 0.0482(17) Uani d 1 C
H11 1.180(7) 0.576(8) 0.701(4) 0.08(2) Uiso d 1 H
C12 1.0661(5) 0.6816(7) 0.6237(3) 0.0393(15) Uani d 1 C
C13 1.1411(7) 0.6381(9) 0.5726(4) 0.059(2) Uani d 1 C
H13 1.215(7) 0.592(7) 0.587(3) 0.05(2) Uiso d 1 H
C14 1.1021(7) 0.6809(9) 0.5090(4) 0.0545(19) Uani d 1 C
H14 1.152(7) 0.648(8) 0.475(4) 0.07(2) Uiso d 1 H
C15 0.9844(6) 0.7719(7) 0.4888(3) 0.0401(15) Uani d 1 C
C16 0.9419(7) 0.8231(9) 0.4235(3) 0.0508(18) Uani d 1 C
H16 0.996(5) 0.799(6) 0.391(3) 0.032(15) Uiso d 1 H
C17 0.8298(6) 0.9089(8) 0.4094(3) 0.0477(18) Uani d 1 C
H17 0.800(6) 0.949(8) 0.367(3) 0.06(2) Uiso d 1 H
C18 0.7588(6) 0.9448(8) 0.4600(3) 0.0403(15) Uani d 1 C
H18 0.683(5) 0.991(6) 0.451(3) 0.026(15) Uiso d 1 H
C19 0.9093(5) 0.8137(6) 0.5374(3) 0.0312(13) Uani d 1 C
C20 0.9499(5) 0.7676(6) 0.6056(3) 0.0318(13) Uani d 1 C

loop_
_atom_site_aniso_label
_atom_site_aniso_U_11
_atom_site_aniso_U_22
_atom_site_aniso_U_33
_atom_site_aniso_U_12
_atom_site_aniso_U_13
_atom_site_aniso_U_23
Zn 0.0312(4) 0.0321(4) 0.0306(4) 0.0043(3) 0.0082(3) 0.0000(3)
O1 0.033(2) 0.059(3) 0.033(2) -0.003(2) 0.0129(17) -0.002(2)
O2 0.045(2) 0.081(3) 0.034(2) -0.010(2) 0.014(2) -0.007(2)
O3 0.038(2) 0.040(2) 0.035(2) -0.007(2) 0.0039(18) 0.0012(19)
O4 0.044(2) 0.032(2) 0.038(2) -0.0037(19) 0.0022(19) 0.0076(19)
O5 0.043(3) 0.036(3) 0.037(3) -0.001(2) 0.008(2) -0.004(2)
N1 0.026(2) 0.036(3) 0.030(3) 0.001(2) 0.0048(19) 0.005(2)
N2 0.032(2) 0.031(3) 0.030(3) 0.004(2) 0.000(2) -0.004(2)
C1 0.035(3) 0.032(3) 0.031(3) 0.002(3) 0.003(3) 0.004(3)
C2 0.032(3) 0.036(3) 0.032(3) -0.001(3) 0.007(2) -0.002(3)
C3 0.032(3) 0.040(4) 0.034(3) -0.001(3) 0.008(3) 0.000(3)
C4 0.030(3) 0.053(4) 0.032(3) 0.007(3) 0.005(2) 0.008(3)
C5 0.032(3) 0.035(4) 0.027(3) -0.006(3) -0.004(2) 0.003(3)
C6 0.028(3) 0.032(4) 0.040(3) 0.005(3) 0.008(3) 0.003(3)
C7 0.032(3) 0.027(3) 0.028(3) -0.005(2) 0.006(2) -0.004(2)
C8 0.032(3) 0.033(3) 0.024(3) -0.002(3) 0.014(2) 0.001(2)
C9 0.045(4) 0.040(4) 0.033(3) 0.003(3) -0.001(3) 0.001(3)
C10 0.054(4) 0.056(5) 0.036(4) -0.002(4) -0.010(3) 0.007(3)
C11 0.037(4) 0.052(4) 0.052(4) 0.008(3) -0.003(3) 0.011(3)
C12 0.028(3) 0.042(4) 0.048(4) 0.001(3) 0.006(3) 0.006(3)
C13 0.033(4) 0.071(5) 0.076(6) 0.021(4) 0.020(4) 0.019(4)
C14 0.041(4) 0.063(5) 0.066(5) 0.019(4) 0.029(4) 0.010(4)
C15 0.034(3) 0.043(4) 0.046(4) 0.003(3) 0.015(3) 0.000(3)
C16 0.046(4) 0.070(5) 0.043(4) -0.003(4) 0.024(3) 0.002(4)
C17 0.042(4) 0.068(5) 0.034(4) -0.004(3) 0.011(3) 0.011(3)
C18 0.034(3) 0.044(4) 0.040(4) 0.006(3) -0.001(3) 0.001(3)
C19 0.023(3) 0.035(3) 0.037(3) -0.002(3) 0.009(2) -0.003(3)
C20 0.023(3) 0.036(3) 0.035(3) 0.001(2) 0.002(2) 0.002(3)

loop_
_atom_type_symbol
_atom_type_description
_atom_type_scat_dispersion_real
_atom_type_scat_dispersion_imag
_atom_type_scat_source
C C 0.0033 0.0016 'International Tables Vol C Tables 4.2.6.8 and 6.1.1.4'
H H 0.0000 0.0000 'International Tables Vol C Tables 4.2.6.8 and 6.1.1.4'
N N 0.0061 0.0033 'International Tables Vol C Tables 4.2.6.8 and 6.1.1.4'
O O 0.0106 0.0060 'International Tables Vol C Tables 4.2.6.8 and 6.1.1.4'
Zn Zn 0.2839 1.4301 'International Tables Vol C Tables 4.2.6.8 and 6.1.1.4'

loop_
_geom_angle_atom_site_label_1
_geom_angle_atom_site_label_2
_geom_angle_atom_site_label_3
_geom_angle_site_symmetry_1
_geom_angle_site_symmetry_3
_geom_angle
_geom_angle_publ_flag
O1 Zn O5 . . 92.12(19) ?
O1 Zn N2 . . 91.22(17) ?
O5 Zn N2 . . 108.49(18) ?
O1 Zn O3 . 2_656 89.20(16) ?
O5 Zn O3 . 2_656 148.78(16) ?
N2 Zn O3 . 2_656 102.66(16) ?
O1 Zn N1 . . 167.52(16) ?
O5 Zn N1 . . 88.60(19) ?
N2 Zn N1 . . 76.76(17) ?
O3 Zn N1 2_656 . 96.62(16) ?
O1 Zn O4 . 2_656 99.16(16) ?
O5 Zn O4 . 2_656 89.87(16) ?
N2 Zn O4 . 2_656 158.61(17) ?
O3 Zn O4 2_656 2_656 59.18(14) ?
N1 Zn O4 . 2_656 93.29(15) ?
C1 O1 Zn . . 126.6(4) yes
C8 O3 Zn . 2_646 91.4(3) ?
C8 O4 Zn . 2_646 87.9(3) ?
Zn O5 H5C . . 94(5) ?
Zn O5 H5D . . 114(7) ?
H5C O5 H5D . . 114(8) ?
C18 N1 C19 . . 118.0(5) ?
C18 N1 Zn . . 128.8(4) ?
C19 N1 Zn . . 113.1(3) ?
C9 N2 C20 . . 117.8(5) ?
C9 N2 Zn . . 126.8(4) ?
C20 N2 Zn . . 115.3(3) ?
O2 C1 O1 . . 123.9(5) ?
O2 C1 C2 . . 120.5(5) ?
O1 C1 C2 . . 115.7(5) ?
C1 C2 C4 . . 113.4(5) ?
C1 C2 C3 . . 111.7(5) ?
C4 C2 C3 . . 110.0(5) ?
C1 C2 H2 . . 106(3) ?
C4 C2 H2 . . 108(3) ?
C3 C2 H2 . . 107(3) ?
C5 C3 C2 . . 111.5(5) ?
C5 C3 H3B . . 114(3) ?
C2 C3 H3B . . 109(3) ?
C5 C3 H3A . . 108(4) ?
C2 C3 H3A . . 108(3) ?
H3B C3 H3A . . 106(5) ?
C6 C4 C2 . . 113.3(5) ?
C6 C4 H4B . . 110(3) ?
C2 C4 H4B . . 108(3) ?
C6 C4 H4A . . 110(4) ?
C2 C4 H4A . . 109(4) ?
H4B C4 H4A . . 106(5) ?
C3 C5 C7 . . 111.6(5) ?
C3 C5 H5B . . 110(3) ?
C7 C5 H5B . . 108(3) ?
C3 C5 H5A . . 108(4) ?
C7 C5 H5A . . 108(3) ?
H5B C5 H5A . . 111(4) ?
C4 C6 C7 . . 112.2(5) ?
C4 C6 H6B . . 107(3) ?
C7 C6 H6B . . 112(3) ?
C4 C6 H6A . . 106(4) ?
C7 C6 H6A . . 106(3) ?
H6B C6 H6A . . 114(4) ?
C6 C7 C8 . . 113.3(5) ?
C6 C7 C5 . . 110.1(5) ?
C8 C7 C5 . . 111.1(5) ?
C6 C7 H7 . . 112(3) ?
C8 C7 H7 . . 103(3) ?
C5 C7 H7 . . 108(3) ?
O3 C8 O4 . . 120.4(5) ?
O3 C8 C7 . . 120.9(5) ?
O4 C8 C7 . . 118.7(5) ?
N2 C9 C10 . . 122.2(6) ?
N2 C9 H9 . . 112(5) ?
C10 C9 H9 . . 126(5) ?
C11 C10 C9 . . 120.1(6) ?
C11 C10 H10 . . 126(3) ?
C9 C10 H10 . . 114(3) ?
C10 C11 C12 . . 119.8(6) ?
C10 C11 H11 . . 126(4) ?
C12 C11 H11 . . 114(4) ?
C20 C12 C11 . . 117.0(6) ?
C20 C12 C13 . . 118.9(6) ?
C11 C12 C13 . . 124.1(6) ?
C14 C13 C12 . . 120.9(7) ?
C14 C13 H13 . . 124(5) ?
C12 C13 H13 . . 115(4) ?
C13 C14 C15 . . 121.8(7) ?
C13 C14 H14 . . 120(4) ?
C15 C14 H14 . . 118(4) ?
C16 C15 C19 . . 117.8(6) ?
C16 C15 C14 . . 123.9(6) ?
C19 C15 C14 . . 118.2(6) ?
C17 C16 C15 . . 119.6(6) ?
C17 C16 H16 . . 123(3) ?
C15 C16 H16 . . 117(3) ?
C16 C17 C18 . . 119.5(6) ?
C16 C17 H17 . . 123(4) ?
C18 C17 H17 . . 118(4) ?
N1 C18 C17 . . 122.8(6) ?
N1 C18 H18 . . 116(4) ?
C17 C18 H18 . . 121(4) ?
N1 C19 C15 . . 122.2(5) ?
N1 C19 C20 . . 117.4(5) ?
C15 C19 C20 . . 120.4(5) ?
N2 C20 C12 . . 123.0(5) ?
N2 C20 C19 . . 117.1(5) ?
C12 C20 C19 . . 119.8(5) ?

loop_
_geom_bond_atom_site_label_1
_geom_bond_atom_site_label_2
_geom_bond_site_symmetry_2
_geom_bond_distance
_geom_bond_publ_flag
Zn O1 . 2.047(4) yes
Zn O5 . 2.068(4) yes
Zn N2 . 2.129(4) yes
Zn O3 2_656 2.172(4) yes
Zn N1 . 2.179(4) yes
Zn O4 2_656 2.239(4) yes
O1 C1 . 1.274(6) yes
O2 C1 . 1.246(6) yes
O3 C8 . 1.247(6) yes
O3 Zn 2_646 2.172(4) ?
O4 C8 . 1.264(6) yes
O4 Zn 2_646 2.239(4) ?
O5 H5C . 0.90(8) ?
O5 H5D . 0.78(9) ?
N1 C18 . 1.325(7) ?
N1 C19 . 1.362(7) ?
N2 C9 . 1.333(7) ?
N2 C20 . 1.352(7) ?
C1 C2 . 1.513(8) ?
C2 C4 . 1.522(8) ?
C2 C3 . 1.524(8) ?
C2 H2 . 1.03(6) ?
C3 C5 . 1.521(8) ?
C3 H3B . 0.99(6) ?
C3 H3A . 0.88(6) ?
C4 C6 . 1.517(8) ?
C4 H4B . 0.99(6) ?
C4 H4A . 0.92(7) ?
C5 C7 . 1.533(8) ?
C5 H5B . 0.91(5) ?
C5 H5A . 0.98(6) ?
C6 C7 . 1.517(8) ?
C6 H6B . 0.99(5) ?
C6 H6A . 1.00(6) ?
C7 C8 . 1.526(8) ?
C7 H7 . 0.98(5) ?
C9 C10 . 1.387(9) ?
C9 H9 . 0.92(7) ?
C10 C11 . 1.343(9) ?
C10 H10 . 0.93(5) ?
C11 C12 . 1.400(9) ?
C11 H11 . 0.99(7) ?
C12 C20 . 1.395(7) ?
C12 C13 . 1.438(9) ?
C13 C14 . 1.336(10) ?
C13 H13 . 0.86(6) ?
C14 C15 . 1.437(8) ?
C14 H14 . 0.97(7) ?
C15 C16 . 1.394(9) ?
C15 C19 . 1.395(8) ?
C16 C17 . 1.353(10) ?
C16 H16 . 0.94(5) ?
C17 C18 . 1.388(9) ?
C17 H17 . 0.92(7) ?
C18 H18 . 0.86(5) ?
C19 C20 . 1.432(7) ?
